data_2232816
loop_
_publ_author_name
'Nisha, K.'
'Sithambaresan, M.'
'Kurup, M. R. Prathapachandra'

_publ_section_title
;
 (<i>E</i>)-2-(4-Benzyloxy-2-hydroxybenzylidene)-<i>N</i>-phenylhydrazinecarbothioamide
;
_journal_coeditor_code JJ2110
_journal_issue 12
_journal_name_full 'Acta Crystallographica Section E'
_journal_page_first o3420
_journal_paper_doi 10.1107/S1600536811049658
_journal_volume 67
_journal_year 2011
_chemical_formula_iupac 'C21 H19 N3 O2 S'
_chemical_formula_moiety 'C21 H19 N3 O2 S'
_chemical_formula_sum 'C21 H19 N3 O2 S'
_chemical_formula_weight 377.45
_chemical_name_systematic
;(<i>E</i>)-2-(4-Benzyloxy-2-hydroxybenzylidene)-<i>N</i>-
phenylhydrazinecarbothioamide
;
_space_group_IT_number 15
_symmetry_cell_setting monoclinic
_symmetry_space_group_name_Hall '-C 2yc'
_symmetry_space_group_name_H-M 'C 1 2/c 1'
_atom_sites_solution_hydrogens geom
_atom_sites_solution_primary direct
_atom_sites_solution_secondary difmap
_audit_creation_method SHELXL-97
_cell_angle_alpha 90.00
_cell_angle_beta 95.906(7)
_cell_angle_gamma 90.00
_cell_formula_units_Z 8
_cell_length_a 24.099(3)
_cell_length_b 16.173(2)
_cell_length_c 9.8370(11)
_cell_measurement_reflns_used 1946
_cell_measurement_temperature 296(2)
_cell_measurement_theta_max 28.48
_cell_measurement_theta_min 5.010
_cell_volume 3813.7(8)
_computing_cell_refinement 'APEX2 and SAINT (Bruker, 2004)'
_computing_data_collection 'APEX2 (Bruker, 2004)'
_computing_data_reduction 'SAINT and XPREP (Bruker, 2004)'
_computing_molecular_graphics 'ORTEP-3 (Farrugia, 1997)'
_computing_publication_material 'SHELXL97 (Sheldrick, 2008) and publCIF (Westrip, 2010)'
_computing_structure_refinement 'SHELXL97 (Sheldrick, 2008)'
_computing_structure_solution 'SIR92 (Altomare <i>et al.</i>, 1994)'
_diffrn_ambient_temperature 296(2)
_diffrn_detector_area_resol_mean 8.33
_diffrn_measured_fraction_theta_full 0.999
_diffrn_measured_fraction_theta_max 0.999
_diffrn_measurement_device_type 'Bruker Kappa APEXII CCD'
_diffrn_measurement_method '\w and \f scan'
_diffrn_radiation_monochromator graphite
_diffrn_radiation_source 'fine-focus sealed tube'
_diffrn_radiation_type MoK\a
_diffrn_radiation_wavelength 0.71073
_diffrn_reflns_av_R_equivalents 0.0733
_diffrn_reflns_av_sigmaI/netI 0.0714
_diffrn_reflns_limit_h_max 28
_diffrn_reflns_limit_h_min -28
_diffrn_reflns_limit_k_max 19
_diffrn_reflns_limit_k_min -17
_diffrn_reflns_limit_l_max 11
_diffrn_reflns_limit_l_min -11
_diffrn_reflns_number 14236
_diffrn_reflns_theta_full 25.00
_diffrn_reflns_theta_max 25.00
_diffrn_reflns_theta_min 2.51
_diffrn_standards_decay_% 0
_diffrn_standards_interval_count 0
_diffrn_standards_number 0
_exptl_absorpt_coefficient_mu 0.191
_exptl_absorpt_correction_T_max 0.9539
_exptl_absorpt_correction_T_min 0.9450
_exptl_absorpt_correction_type multi-scan
_exptl_absorpt_process_details '(SADABS; Sheldrick, 2008)'
_exptl_crystal_colour colorless
_exptl_crystal_density_diffrn 1.315
_exptl_crystal_density_method 'not measured'
_exptl_crystal_description block
_exptl_crystal_F_000 1584
_exptl_crystal_size_max 0.30
_exptl_crystal_size_mid 0.25
_exptl_crystal_size_min 0.25
_refine_diff_density_max 0.187
_refine_diff_density_min -0.223
_refine_ls_extinction_method none
_refine_ls_goodness_of_fit_ref 1.009
_refine_ls_hydrogen_treatment mixed
_refine_ls_matrix_type full
_refine_ls_number_parameters 256
_refine_ls_number_reflns 3351
_refine_ls_number_restraints 2
_refine_ls_restrained_S_all 1.009
_refine_ls_R_factor_all 0.1085
_refine_ls_R_factor_gt 0.0491
_refine_ls_shift/su_max 0.000
_refine_ls_shift/su_mean 0.000
_refine_ls_structure_factor_coef Fsqd
_refine_ls_weighting_details 'calc w=1/[\s^2^(Fo^2^)+(0.0662P)^2^+0.0863P] where P=(Fo^2^+2Fc^2^)/3'
_refine_ls_weighting_scheme calc
_refine_ls_wR_factor_gt 0.1158
_refine_ls_wR_factor_ref 0.1481
_reflns_number_gt 1848
_reflns_number_total 3351
_reflns_threshold_expression I>2sigma(I)
_cod_data_source_file jj2110.cif
_cod_data_source_block I
_cod_original_cell_volume 3813.5(8)
_cod_original_sg_symbol_H-M 'C 2/c'
_cod_database_code 2232816
_cod_database_fobs_code 2232816

loop_
_symmetry_equiv_pos_as_xyz
'x, y, z'
'-x, y, -z+1/2'
'x+1/2, y+1/2, z'
'-x+1/2, y+1/2, -z+1/2'
'-x, -y, -z'
'x, -y, z-1/2'
'-x+1/2, -y+1/2, -z'
'x+1/2, -y+1/2, z-1/2'

loop_
_atom_site_type_symbol
_atom_site_label
_atom_site_fract_x
_atom_site_fract_y
_atom_site_fract_z
_atom_site_U_iso_or_equiv
_atom_site_adp_type
_atom_site_calc_flag
_atom_site_refinement_flags
_atom_site_occupancy
_atom_site_symmetry_multiplicity
S S1 0.49744(4) 0.63473(5) 1.03069(9) 0.0709(3) Uani d . 1 1
O O1 0.76193(9) 0.36630(13) 0.4043(2) 0.0729(7) Uani d . 1 1
O O2 0.65146(10) 0.57793(14) 0.5709(2) 0.0737(7) Uani d . 1 1
N N1 0.59125(9) 0.53647(16) 0.7749(2) 0.0511(6) Uani d . 1 1
N N2 0.55333(10) 0.54839(17) 0.8682(2) 0.0550(7) Uani d D 1 1
N N3 0.57110(11) 0.68512(18) 0.8607(3) 0.0664(8) Uani d D 1 1
C C1 0.79384(15) 0.3466(2) 0.1029(4) 0.0845(12) Uani d . 1 1
H H1 0.7561 0.3571 0.0800 0.101 Uiso calc R 1 1
C C2 0.82307(18) 0.3021(3) 0.0138(4) 0.1015(14) Uani d . 1 1
H H2 0.8051 0.2830 -0.0683 0.122 Uiso calc R 1 1
C C3 0.87770(18) 0.2865(3) 0.0463(5) 0.0936(13) Uani d . 1 1
H H3 0.8974 0.2572 -0.0144 0.112 Uiso calc R 1 1
C C4 0.90424(15) 0.3129(3) 0.1665(5) 0.0871(12) Uani d . 1 1
H H4 0.9418 0.3010 0.1890 0.104 Uiso calc R 1 1
C C5 0.87465(14) 0.3584(2) 0.2567(4) 0.0787(11) Uani d . 1 1
H H5 0.8927 0.3771 0.3391 0.094 Uiso calc R 1 1
C C6 0.81945(14) 0.3754(2) 0.2240(3) 0.0630(9) Uani d . 1 1
C C7 0.78667(13) 0.4237(2) 0.3182(3) 0.0681(10) Uani d . 1 1
H H7A 0.8110 0.4614 0.3730 0.082 Uiso calc R 1 1
H H7B 0.7579 0.4558 0.2658 0.082 Uiso calc R 1 1
C C8 0.72517(12) 0.3956(2) 0.4887(3) 0.0562(8) Uani d . 1 1
C C9 0.70723(11) 0.47536(19) 0.4902(3) 0.0530(8) Uani d . 1 1
H H9 0.7212 0.5143 0.4331 0.064 Uiso calc R 1 1
C C10 0.66811(11) 0.49850(19) 0.5768(3) 0.0496(7) Uani d . 1 1
C C11 0.64668(11) 0.44162(19) 0.6633(3) 0.0493(7) Uani d . 1 1
C C12 0.66643(13) 0.3615(2) 0.6596(3) 0.0701(10) Uani d . 1 1
H H12 0.6529 0.3225 0.7173 0.084 Uiso calc R 1 1
C C13 0.70480(14) 0.3371(2) 0.5751(3) 0.0751(10) Uani d . 1 1
H H13 0.7171 0.2827 0.5752 0.090 Uiso calc R 1 1
C C14 0.60610(11) 0.4627(2) 0.7560(3) 0.0534(8) Uani d . 1 1
H H14 0.5904 0.4205 0.8036 0.064 Uiso calc R 1 1
C C15 0.54245(11) 0.62420(19) 0.9143(3) 0.0513(7) Uani d . 1 1
C C16 0.57073(14) 0.7713(2) 0.8776(3) 0.0637(9) Uani d . 1 1
C C17 0.61716(16) 0.8131(3) 0.8441(3) 0.0847(11) Uani d . 1 1
H H17 0.6475 0.7836 0.8183 0.102 Uiso calc R 1 1
C C18 0.6191(2) 0.8979(3) 0.8485(4) 0.1049(14) Uani d . 1 1
H H18 0.6506 0.9255 0.8248 0.126 Uiso calc R 1 1
C C19 0.5749(2) 0.9422(3) 0.8877(4) 0.1129(16) Uani d . 1 1
H H19 0.5759 0.9996 0.8916 0.135 Uiso calc R 1 1
C C20 0.5290(2) 0.8994(3) 0.9210(4) 0.1051(14) Uani d . 1 1
H H20 0.4988 0.9287 0.9475 0.126 Uiso calc R 1 1
C C21 0.52644(15) 0.8151(2) 0.9165(3) 0.0814(11) Uani d . 1 1
H H21 0.4948 0.7878 0.9396 0.098 Uiso calc R 1 1
H H2A 0.6261(15) 0.589(2) 0.621(4) 0.110(14) Uiso d . 1 1
H H3A 0.5945(10) 0.665(2) 0.811(3) 0.091(12) Uiso d D 1 1
H H2B 0.5385(10) 0.5062(10) 0.901(3) 0.056(9) Uiso d D 1 1

loop_
_atom_site_aniso_label
_atom_site_aniso_U_11
_atom_site_aniso_U_22
_atom_site_aniso_U_33
_atom_site_aniso_U_12
_atom_site_aniso_U_13
_atom_site_aniso_U_23
S1 0.0775(6) 0.0587(6) 0.0858(6) 0.0045(5) 0.0530(5) -0.0059(4)
O1 0.0896(15) 0.0552(15) 0.0845(14) 0.0196(12) 0.0601(12) 0.0102(11)
O2 0.0914(17) 0.0506(16) 0.0884(16) 0.0192(13) 0.0544(14) 0.0081(12)
N1 0.0532(14) 0.0533(18) 0.0511(14) 0.0046(13) 0.0266(11) -0.0048(11)
N2 0.0573(15) 0.0492(19) 0.0637(16) -0.0012(14) 0.0309(12) -0.0037(13)
N3 0.0770(18) 0.0537(19) 0.0762(18) -0.0036(15) 0.0453(15) -0.0097(14)
C1 0.083(2) 0.090(3) 0.086(3) 0.020(2) 0.035(2) -0.003(2)
C2 0.102(3) 0.119(4) 0.089(3) 0.022(3) 0.040(2) -0.019(2)
C3 0.097(3) 0.091(3) 0.103(3) 0.013(3) 0.063(3) -0.007(3)
C4 0.068(2) 0.084(3) 0.118(3) 0.017(2) 0.051(2) 0.011(2)
C5 0.072(2) 0.085(3) 0.084(2) 0.011(2) 0.0340(18) 0.0091(19)
C6 0.075(2) 0.052(2) 0.069(2) 0.0108(18) 0.0398(17) 0.0087(17)
C7 0.077(2) 0.063(2) 0.072(2) 0.0151(18) 0.0440(17) 0.0118(16)
C8 0.0612(18) 0.051(2) 0.0612(18) 0.0105(16) 0.0308(15) -0.0032(15)
C9 0.0587(18) 0.052(2) 0.0527(17) 0.0045(15) 0.0244(14) 0.0025(14)
C10 0.0536(16) 0.044(2) 0.0539(17) 0.0046(16) 0.0171(13) -0.0049(14)
C11 0.0540(17) 0.046(2) 0.0511(17) -0.0008(15) 0.0226(13) -0.0017(13)
C12 0.088(2) 0.052(2) 0.079(2) 0.0073(19) 0.0501(18) 0.0112(16)
C13 0.094(2) 0.047(2) 0.094(2) 0.0149(19) 0.058(2) 0.0077(18)
C14 0.0564(18) 0.054(2) 0.0546(17) 0.0014(16) 0.0256(14) -0.0009(15)
C15 0.0523(17) 0.047(2) 0.0569(17) 0.0016(16) 0.0181(13) -0.0051(15)
C16 0.084(2) 0.054(2) 0.0575(19) -0.0069(19) 0.0316(16) -0.0037(16)
C17 0.107(3) 0.069(3) 0.086(3) -0.011(2) 0.049(2) 0.001(2)
C18 0.146(4) 0.075(3) 0.101(3) -0.032(3) 0.051(3) 0.007(2)
C19 0.180(5) 0.052(3) 0.115(3) -0.011(3) 0.056(3) 0.005(2)
C20 0.147(4) 0.058(3) 0.118(3) 0.005(3) 0.047(3) -0.009(2)
C21 0.099(3) 0.055(3) 0.097(3) 0.000(2) 0.043(2) -0.010(2)

loop_
_atom_type_symbol
_atom_type_description
_atom_type_scat_dispersion_real
_atom_type_scat_dispersion_imag
_atom_type_scat_source
C C 0.0033 0.0016 'International Tables Vol C Tables 4.2.6.8 and 6.1.1.4'
H H 0.0000 0.0000 'International Tables Vol C Tables 4.2.6.8 and 6.1.1.4'
N N 0.0061 0.0033 'International Tables Vol C Tables 4.2.6.8 and 6.1.1.4'
O O 0.0106 0.0060 'International Tables Vol C Tables 4.2.6.8 and 6.1.1.4'
S S 0.1246 0.1234 'International Tables Vol C Tables 4.2.6.8 and 6.1.1.4'

loop_
_geom_angle_atom_site_label_1
_geom_angle_atom_site_label_2
_geom_angle_atom_site_label_3
_geom_angle
C8 O1 C7 118.2(2)
C10 O2 H2A 114(3)
C14 N1 N2 116.6(2)
C15 N2 N1 121.3(2)
C15 N2 H2B 119.9(19)
N1 N2 H2B 118.6(19)
C15 N3 C16 132.3(2)
C15 N3 H3A 110(2)
C16 N3 H3A 117(2)
C6 C1 C2 121.1(4)
C6 C1 H1 119.4
C2 C1 H1 119.4
C3 C2 C1 119.8(4)
C3 C2 H2 120.1
C1 C2 H2 120.1
C2 C3 C4 120.7(3)
C2 C3 H3 119.7
C4 C3 H3 119.7
C3 C4 C5 119.5(4)
C3 C4 H4 120.2
C5 C4 H4 120.2
C6 C5 C4 120.2(4)
C6 C5 H5 119.9
C4 C5 H5 119.9
C5 C6 C1 118.6(3)
C5 C6 C7 121.5(3)
C1 C6 C7 119.8(3)
O1 C7 C6 107.9(3)
O1 C7 H7A 110.1
C6 C7 H7A 110.1
O1 C7 H7B 110.1
C6 C7 H7B 110.1
H7A C7 H7B 108.4
O1 C8 C9 124.4(3)
O1 C8 C13 115.3(3)
C9 C8 C13 120.3(2)
C8 C9 C10 120.0(3)
C8 C9 H9 120.0
C10 C9 H9 120.0
O2 C10 C9 116.8(3)
O2 C10 C11 122.1(2)
C9 C10 C11 121.2(3)
C12 C11 C10 117.0(2)
C12 C11 C14 119.7(3)
C10 C11 C14 123.3(3)
C13 C12 C11 123.0(3)
C13 C12 H12 118.5
C11 C12 H12 118.5
C12 C13 C8 118.6(3)
C12 C13 H13 120.7
C8 C13 H13 120.7
N1 C14 C11 122.4(3)
N1 C14 H14 118.8
C11 C14 H14 118.8
N3 C15 N2 114.3(2)
N3 C15 S1 126.4(2)
N2 C15 S1 119.3(2)
C21 C16 C17 119.3(3)
C21 C16 N3 124.2(3)
C17 C16 N3 116.4(3)
C18 C17 C16 120.6(4)
C18 C17 H17 119.7
C16 C17 H17 119.7
C19 C18 C17 120.3(4)
C19 C18 H18 119.8
C17 C18 H18 119.8
C20 C19 C18 118.2(4)
C20 C19 H19 120.9
C18 C19 H19 120.9
C21 C20 C19 122.1(4)
C21 C20 H20 118.9
C19 C20 H20 118.9
C20 C21 C16 119.5(4)
C20 C21 H21 120.3
C16 C21 H21 120.3

loop_
_geom_bond_atom_site_label_1
_geom_bond_atom_site_label_2
_geom_bond_distance
S1 C15 1.665(3)
O1 C8 1.360(3)
O1 C7 1.428(3)
O2 C10 1.345(3)
O2 H2A 0.85(4)
N1 C14 1.264(4)
N1 N2 1.374(3)
N2 C15 1.342(4)
N2 H2B 0.8501(10)
N3 C15 1.341(4)
N3 C16 1.403(4)
N3 H3A 0.8501(11)
C1 C6 1.366(5)
C1 C2 1.382(4)
C1 H1 0.9300
C2 C3 1.346(5)
C2 H2 0.9300
C3 C4 1.354(5)
C3 H3 0.9300
C4 C5 1.403(5)
C4 H4 0.9300
C5 C6 1.364(4)
C5 H5 0.9300
C6 C7 1.498(4)
C7 H7A 0.9700
C7 H7B 0.9700
C8 C9 1.360(4)
C8 C13 1.395(4)
C9 C10 1.386(3)
C9 H9 0.9300
C10 C11 1.388(4)
C11 C12 1.382(4)
C11 C14 1.445(3)
C12 C13 1.363(4)
C12 H12 0.9300
C13 H13 0.9300
C14 H14 0.9300
C16 C21 1.369(4)
C16 C17 1.376(4)
C17 C18 1.373(6)
C17 H17 0.9300
C18 C19 1.372(6)
C18 H18 0.9300
C19 C20 1.371(6)
C19 H19 0.9300
C20 C21 1.364(5)
C20 H20 0.9300
C21 H21 0.9300

loop_
_geom_hbond_atom_site_label_D
_geom_hbond_atom_site_label_H
_geom_hbond_atom_site_label_A
_geom_hbond_site_symmetry_A
_geom_hbond_distance_DH
_geom_hbond_distance_HA
_geom_hbond_distance_DA
_geom_hbond_angle_DHA
O2 H2A N1 . 0.85(4) 1.99(4) 2.679(3) 137(4)
N2 H2B S1 5_667 0.8501(10) 2.552(5) 3.392(3) 170(3)
C13 H13 O1 7_656 0.93 2.47 3.388(4) 171.4
C5 H5 Cg 4_646 0.93 2.80 3.643(4) 152
C12 H12 Cg 7_656 0.93 2.87 3.741(4) 157

loop_
_geom_torsion_atom_site_label_1
_geom_torsion_atom_site_label_2
_geom_torsion_atom_site_label_3
_geom_torsion_atom_site_label_4
_geom_torsion
C14 N1 N2 C15 167.7(3)
C6 C1 C2 C3 0.1(6)
C1 C2 C3 C4 1.0(7)
C2 C3 C4 C5 -1.2(6)
C3 C4 C5 C6 0.4(6)
C4 C5 C6 C1 0.6(5)
C4 C5 C6 C7 179.9(3)
C2 C1 C6 C5 -0.9(6)
C2 C1 C6 C7 179.8(3)
C8 O1 C7 C6 -173.0(3)
C5 C6 C7 O1 -91.8(4)
C1 C6 C7 O1 87.5(4)
C7 O1 C8 C9 4.8(5)
C7 O1 C8 C13 -176.8(3)
O1 C8 C9 C10 177.7(3)
C13 C8 C9 C10 -0.7(5)
C8 C9 C10 O2 -178.7(3)
C8 C9 C10 C11 0.2(5)
O2 C10 C11 C12 179.3(3)
C9 C10 C11 C12 0.5(4)
O2 C10 C11 C14 -1.5(5)
C9 C10 C11 C14 179.6(3)
C10 C11 C12 C13 -0.6(5)
C14 C11 C12 C13 -179.8(3)
C11 C12 C13 C8 0.1(6)
O1 C8 C13 C12 -178.0(3)
C9 C8 C13 C12 0.5(5)
N2 N1 C14 C11 -178.5(2)
C12 C11 C14 N1 171.9(3)
C10 C11 C14 N1 -7.2(5)
C16 N3 C15 N2 177.7(3)
C16 N3 C15 S1 -3.7(5)
N1 N2 C15 N3 0.5(4)
N1 N2 C15 S1 -178.3(2)
C15 N3 C16 C21 -24.8(6)
C15 N3 C16 C17 159.3(3)
C21 C16 C17 C18 -0.5(5)
N3 C16 C17 C18 175.6(3)
C16 C17 C18 C19 0.6(6)
C17 C18 C19 C20 -0.5(7)
C18 C19 C20 C21 0.2(7)
C19 C20 C21 C16 0.0(6)
C17 C16 C21 C20 0.2(5)
N3 C16 C21 C20 -175.6(3)

loop_
_cod_related_entry_id
_cod_related_entry_database
_cod_related_entry_code
1 ChemSpider 30657251
